data_7101985
loop_
_publ_author_name
'Okada, Keiji'
'Beppu, Shiori'
'Tanaka, Koichiro'
'Kuratsu, Masato'
'Furuichi, Kimiaki'
'Kozaki, Masatoshi'
'Suzuki, Shuichi'
'Shiomi, Daisuke'
'Sato, Kazunobu'
'Takui, Takeji'
'Kitagawa, Yasutaka'
'Yamaguchi, Kizashi'

_publ_section_title
;
 Preparation, structure, and magnetic interaction of a
 Mn(hfac)2-bridged [2-(3-pyridyl)(nitronyl nitroxide)-Mn(hfac)2]2 chain
 complex.
;
_journal_issue 24
_journal_name_full 'Chemical communications (Cambridge, England)'
_journal_page_first 2485
_journal_page_last 2487
_journal_paper_doi 10.1039/b618682c
_journal_year 2007
_chemical_formula_moiety 'C27 H19 F18 Mn1.50 N3 O8 '
_chemical_formula_sum 'C27 H19 F18 Mn1.5 N3 O8'
_chemical_formula_weight 937.84
_space_group_IT_number 15
_symmetry_cell_setting monoclinic
_symmetry_Int_Tables_number 15
_symmetry_space_group_name_Hall '-C 2yc'
_symmetry_space_group_name_H-M 'C 1 2/c 1'
_cell_angle_alpha 90.0000
_cell_angle_beta 113.084(5)
_cell_angle_gamma 90.0000
_cell_formula_units_Z 8
_cell_length_a 25.102(3)
_cell_length_b 14.1911(14)
_cell_length_c 22.067(3)
_cell_measurement_reflns_used 4057
_cell_measurement_temperature 93.1
_cell_measurement_theta_max 27.5
_cell_measurement_theta_min 4.0
_cell_volume 7231.5(15)
_computing_cell_refinement CrystalClear
_computing_data_collection CrystalClear
_computing_data_reduction CrystalStructure
_computing_publication_material 'CrystalStructure 3.8'
_computing_structure_refinement CRYSTALS
_computing_structure_solution SIR92
_diffrn_detector_area_resol_mean 7.31
_diffrn_measured_fraction_theta_full 0.953
_diffrn_measured_fraction_theta_max 0.953
_diffrn_measurement_device_type 'Rigaku Mercury'
_diffrn_measurement_method \w
_diffrn_radiation_type 'Mo K\a'
_diffrn_radiation_wavelength 0.71070
_diffrn_reflns_av_R_equivalents 0.103
_diffrn_reflns_limit_h_max 17
_diffrn_reflns_limit_h_min -32
_diffrn_reflns_limit_k_max 18
_diffrn_reflns_limit_k_min -16
_diffrn_reflns_limit_l_max 28
_diffrn_reflns_limit_l_min -27
_diffrn_reflns_number 26811
_diffrn_reflns_theta_full 27.48
_diffrn_reflns_theta_max 27.48
_exptl_absorpt_coefficient_mu 0.674
_exptl_absorpt_correction_T_max 0.967
_exptl_absorpt_correction_T_min 0.955
_exptl_absorpt_correction_type numerical
_exptl_absorpt_process_details
;
Higashi, T. (1999). Program for Absorption Correction.
Rigaku Corporation, Tokyo, Japan.
;
_exptl_crystal_colour black
_exptl_crystal_density_diffrn 1.723
_exptl_crystal_density_method 'not measured'
_exptl_crystal_description block
_exptl_crystal_F_000 3724.00
_exptl_crystal_size_max 0.10
_exptl_crystal_size_mid 0.10
_exptl_crystal_size_min 0.05
_refine_diff_density_max 0.44
_refine_diff_density_min -0.53
_refine_ls_extinction_method none
_refine_ls_goodness_of_fit_ref 1.064
_refine_ls_hydrogen_treatment refall
_refine_ls_number_parameters 538
_refine_ls_number_reflns 3796
_refine_ls_R_factor_gt 0.0549
_refine_ls_shift/su_max 0.0000
_refine_ls_structure_factor_coef F
_refine_ls_weighting_details 'w = 1/[0.0015Fo^2^ + 0.5000\s(Fo^2^) + 0.5000]'
_refine_ls_weighting_scheme calc
_refine_ls_wR_factor_ref 0.0691
_reflns_number_gt 3727
_reflns_number_total 7906
_reflns_threshold_expression F^2^>2.0\s(F^2^)
_cod_data_source_file b618682c.txt
_cod_data_source_block '__tanaka103'
_cod_original_formula_sum 'C27 H19 F18 Mn1.50 N3 O8 '
_cod_database_code 7101985

loop_
_symmetry_equiv_pos_site_id
_symmetry_equiv_pos_as_xyz
1 +X,+Y,+Z
2 -X,+Y,1/2-Z
3 -X,-Y,-Z
4 +X,-Y,1/2+Z
5 1/2+X,1/2+Y,+Z
6 1/2-X,1/2+Y,1/2-Z
7 1/2-X,1/2-Y,-Z
8 1/2+X,1/2-Y,1/2+Z

loop_
_atom_site_label
_atom_site_type_symbol
_atom_site_fract_x
_atom_site_fract_y
_atom_site_fract_z
_atom_site_U_iso_or_equiv
_atom_site_adp_type
_atom_site_occupancy
_atom_site_symmetry_multiplicity
_atom_site_calc_flag
_atom_site_refinement_flags
Mn(1) Mn 0.68923(4) 0.38294(7) 0.54478(5) 0.0158(2) Uani 1.00 1 d .
Mn(2) Mn 1.0000 0.39859(10) 0.7500 0.0171(3) Uani 1.00 2 d S
F(1) F 0.58490(17) 0.3761(3) 0.68389(19) 0.0434(13) Uani 1.00 1 d .
F(2) F 0.6210(2) 0.4990(3) 0.7395(2) 0.0556(16) Uani 1.00 1 d .
F(3) F 0.67060(19) 0.3716(3) 0.7559(2) 0.0545(15) Uani 1.00 1 d .
F(4) F 0.7011(2) 0.7316(3) 0.6558(2) 0.0577(16) Uani 1.00 1 d .
F(5) F 0.75712(18) 0.7005(2) 0.6064(2) 0.0452(14) Uani 1.00 1 d .
F(6) F 0.6665(2) 0.7180(3) 0.5515(2) 0.0548(15) Uani 1.00 1 d .
F(7) F 0.81591(19) 0.5042(4) 0.4658(2) 0.0758(19) Uani 1.00 1 d .
F(8) F 0.7715(2) 0.4441(4) 0.3728(3) 0.090(2) Uani 1.00 1 d .
F(9) F 0.75983(19) 0.5881(3) 0.3894(2) 0.0568(16) Uani 1.00 1 d .
F(10) F 0.56013(19) 0.6108(3) 0.3420(2) 0.0561(15) Uani 1.00 1 d .
F(11) F 0.52350(17) 0.4729(3) 0.3364(2) 0.0432(13) Uani 1.00 1 d .
F(12) F 0.5292(2) 0.5653(3) 0.4156(2) 0.0613(17) Uani 1.00 1 d .
F(13) F 1.0167(2) 0.6864(3) 0.8564(2) 0.0577(16) Uani 1.00 1 d .
F(14) F 1.0663(2) 0.6050(3) 0.9421(2) 0.0455(14) Uani 1.00 1 d .
F(15) F 1.1093(2) 0.6999(3) 0.9006(2) 0.0553(16) Uani 1.00 1 d .
F(16) F 1.19096(17) 0.5892(3) 0.7591(2) 0.0405(13) Uani 1.00 1 d .
F(17) F 1.19349(19) 0.4401(3) 0.7478(2) 0.0561(17) Uani 1.00 1 d .
F(18) F 1.13081(18) 0.5230(3) 0.67260(19) 0.0514(15) Uani 1.00 1 d .
O(1) O 0.99518(17) 0.2818(3) 0.6869(2) 0.0208(12) Uani 1.00 1 d .
O(2) O 0.85036(17) 0.2537(3) 0.47876(19) 0.0181(11) Uani 1.00 1 d .
O(3) O 0.66456(17) 0.3831(3) 0.6268(2) 0.0199(11) Uani 1.00 1 d .
O(4) O 0.71121(19) 0.5276(3) 0.5733(2) 0.0271(13) Uani 1.00 1 d .
O(5) O 0.72843(17) 0.4067(2) 0.4751(2) 0.0189(12) Uani 1.00 1 d .
O(6) O 0.61427(18) 0.4349(3) 0.4616(2) 0.0247(13) Uani 1.00 1 d .
O(7) O 1.03204(19) 0.4942(3) 0.8320(2) 0.0269(14) Uani 1.00 1 d .
O(8) O 1.08507(18) 0.4229(3) 0.7511(2) 0.0244(13) Uani 1.00 1 d .
N(1) N 0.9699(2) 0.2784(3) 0.6233(2) 0.0182(14) Uani 1.00 1 d .
N(2) N 0.9014(2) 0.2667(3) 0.5255(2) 0.0176(14) Uani 1.00 1 d .
N(3) N 0.7726(2) 0.3095(3) 0.6054(2) 0.0152(14) Uani 1.00 1 d .
C(1) C 0.8690(2) 0.2640(4) 0.6186(2) 0.0144(16) Uani 1.00 1 d .
C(2) C 0.8159(2) 0.3100(4) 0.5849(3) 0.0156(16) Uani 1.00 1 d .
C(3) C 0.7810(2) 0.2628(4) 0.6611(3) 0.0202(18) Uani 1.00 1 d .
C(4) C 0.8320(2) 0.2166(4) 0.6976(3) 0.0251(19) Uani 1.00 1 d .
C(5) C 0.8766(2) 0.2168(4) 0.6766(3) 0.0232(19) Uani 1.00 1 d .
C(6) C 0.9124(2) 0.2693(4) 0.5903(2) 0.0158(17) Uani 1.00 1 d .
C(7) C 1.0030(2) 0.2738(5) 0.5797(3) 0.0234(18) Uani 1.00 1 d .
C(8) C 0.9532(2) 0.2915(4) 0.5102(3) 0.0161(17) Uani 1.00 1 d .
C(9) C 1.0507(2) 0.3479(5) 0.6011(3) 0.028(2) Uani 1.00 1 d .
C(10) C 1.0287(3) 0.1749(5) 0.5879(3) 0.031(2) Uani 1.00 1 d .
C(11) C 0.9447(2) 0.3952(4) 0.4895(3) 0.0265(19) Uani 1.00 1 d .
C(12) C 0.9548(2) 0.2276(5) 0.4551(3) 0.030(2) Uani 1.00 1 d .
C(13) C 0.6334(3) 0.4260(5) 0.7099(3) 0.030(2) Uani 1.00 1 d .
C(14) C 0.6572(2) 0.4514(4) 0.6581(3) 0.0201(18) Uani 1.00 1 d .
C(15) C 0.6683(2) 0.5467(5) 0.6511(3) 0.0237(19) Uani 1.00 1 d .
C(16) C 0.6951(2) 0.5767(4) 0.6097(3) 0.0216(18) Uani 1.00 1 d .
C(17) C 0.7056(3) 0.6830(5) 0.6059(3) 0.029(2) Uani 1.00 1 d .
C(18) C 0.7659(3) 0.5036(5) 0.4147(3) 0.028(2) Uani 1.00 1 d .
C(19) C 0.7162(2) 0.4743(4) 0.4349(3) 0.0191(17) Uani 1.00 1 d .
C(20) C 0.6639(2) 0.5218(5) 0.4066(3) 0.027(2) Uani 1.00 1 d .
C(21) C 0.6160(2) 0.4943(5) 0.4202(3) 0.027(2) Uani 1.00 1 d .
C(22) C 0.5571(3) 0.5377(6) 0.3791(4) 0.040(2) Uani 1.00 1 d .
C(23) C 1.0657(3) 0.6382(5) 0.8855(3) 0.035(2) Uani 1.00 1 d .
C(24) C 1.0696(2) 0.5584(5) 0.8398(3) 0.025(2) Uani 1.00 1 d .
C(25) C 1.1099(2) 0.5654(5) 0.8123(3) 0.027(2) Uani 1.00 1 d .
C(26) C 1.1142(2) 0.4965(5) 0.7685(3) 0.0212(18) Uani 1.00 1 d .
C(27) C 1.1582(2) 0.5136(5) 0.7370(3) 0.027(2) Uani 1.00 1 d .
H(1) H 0.8107 0.3433 0.5456 0.018 Uiso 1.00 1 c R
H(2) H 0.7504 0.2612 0.6762 0.028 Uiso 1.00 1 c R
H(3) H 0.8361 0.1851 0.7371 0.032 Uiso 1.00 1 c R
H(4) H 0.9119 0.1852 0.7011 0.029 Uiso 1.00 1 c R
H(5) H 1.0795 0.3309 0.6428 0.036 Uiso 1.00 1 c R
H(6) H 1.0348 0.4074 0.6044 0.036 Uiso 1.00 1 c R
H(7) H 1.0678 0.3515 0.5696 0.036 Uiso 1.00 1 c R
H(8) H 1.0597 0.1698 0.6298 0.041 Uiso 1.00 1 c R
H(9) H 0.9997 0.1299 0.5845 0.041 Uiso 1.00 1 c R
H(10) H 1.0428 0.1636 0.5544 0.041 Uiso 1.00 1 c R
H(11) H 0.9735 0.4136 0.4740 0.033 Uiso 1.00 1 c R
H(12) H 0.9478 0.4330 0.5263 0.033 Uiso 1.00 1 c R
H(13) H 0.9074 0.4034 0.4554 0.033 Uiso 1.00 1 c R
H(14) H 0.9196 0.2340 0.4175 0.038 Uiso 1.00 1 c R
H(15) H 0.9594 0.1640 0.4696 0.038 Uiso 1.00 1 c R
H(16) H 0.9863 0.2452 0.4440 0.038 Uiso 1.00 1 c R
H(17) H 0.6552 0.5956 0.6848 0.029 Uiso 1.00 1 c R
H(18) H 0.6604 0.5733 0.3778 0.032 Uiso 1.00 1 c R
H(19) H 1.1325 0.6325 0.8168 0.035 Uiso 1.00 1 c R

loop_
_atom_site_aniso_label
_atom_site_aniso_U_11
_atom_site_aniso_U_22
_atom_site_aniso_U_33
_atom_site_aniso_U_12
_atom_site_aniso_U_13
_atom_site_aniso_U_23
Mn(1) 0.0172(4) 0.0171(5) 0.0153(4) 0.0013(4) 0.0089(4) -0.0015(4)
Mn(2) 0.0146(6) 0.0216(8) 0.0163(7) 0.0000 0.0073(5) 0.0000
F(1) 0.036(2) 0.068(3) 0.036(2) -0.020(2) 0.025(2) -0.018(2)
F(2) 0.092(3) 0.049(3) 0.058(3) -0.017(2) 0.064(3) -0.024(2)
F(3) 0.050(2) 0.090(4) 0.026(2) 0.013(2) 0.018(2) 0.023(2)
F(4) 0.107(4) 0.021(2) 0.065(3) -0.008(2) 0.057(3) -0.015(2)
F(5) 0.042(2) 0.025(2) 0.071(3) -0.007(2) 0.025(2) -0.001(2)
F(6) 0.058(3) 0.032(2) 0.059(3) 0.015(2) 0.006(2) 0.020(2)
F(7) 0.026(2) 0.127(5) 0.069(3) -0.008(2) 0.012(2) 0.046(3)
F(8) 0.123(4) 0.066(4) 0.147(5) -0.050(3) 0.123(4) -0.057(4)
F(9) 0.051(2) 0.040(3) 0.085(3) 0.002(2) 0.033(2) 0.033(2)
F(10) 0.044(2) 0.035(2) 0.074(3) 0.017(2) 0.007(2) 0.032(2)
F(11) 0.027(2) 0.045(3) 0.042(2) 0.003(2) -0.002(2) 0.009(2)
F(12) 0.049(2) 0.070(3) 0.064(3) 0.040(2) 0.021(2) 0.001(2)
F(13) 0.067(3) 0.048(3) 0.063(3) 0.018(2) 0.030(2) -0.004(2)
F(14) 0.072(3) 0.042(2) 0.038(2) -0.011(2) 0.039(2) -0.008(2)
F(15) 0.074(3) 0.045(3) 0.072(3) -0.036(2) 0.056(2) -0.036(2)
F(16) 0.033(2) 0.049(3) 0.045(2) -0.017(2) 0.022(2) -0.011(2)
F(17) 0.049(2) 0.044(3) 0.098(4) 0.008(2) 0.054(2) 0.012(2)
F(18) 0.039(2) 0.094(4) 0.022(2) -0.028(2) 0.013(2) -0.004(2)
O(1) 0.019(2) 0.027(2) 0.014(2) 0.0004(19) 0.0038(19) -0.0014(19)
O(2) 0.017(2) 0.021(2) 0.014(2) 0.0007(19) 0.0041(18) -0.0016(19)
O(3) 0.023(2) 0.021(2) 0.020(2) 0.002(2) 0.0129(19) -0.006(2)
O(4) 0.028(2) 0.029(3) 0.027(2) -0.000(2) 0.014(2) -0.008(2)
O(5) 0.024(2) 0.016(2) 0.020(2) 0.0074(18) 0.0127(19) 0.0055(19)
O(6) 0.025(2) 0.027(2) 0.021(2) 0.006(2) 0.008(2) -0.003(2)
O(7) 0.028(2) 0.033(3) 0.024(2) -0.011(2) 0.015(2) -0.006(2)
O(8) 0.018(2) 0.034(3) 0.021(2) -0.002(2) 0.008(2) -0.002(2)
N(1) 0.016(2) 0.027(3) 0.013(2) 0.003(2) 0.006(2) -0.003(2)
N(2) 0.016(2) 0.020(3) 0.019(2) -0.000(2) 0.009(2) -0.001(2)
N(3) 0.021(2) 0.013(2) 0.015(2) -0.003(2) 0.011(2) 0.001(2)
C(1) 0.018(3) 0.016(3) 0.011(3) -0.002(2) 0.007(2) -0.001(2)
C(2) 0.022(3) 0.009(3) 0.014(3) 0.000(2) 0.005(2) 0.002(2)
C(3) 0.028(3) 0.017(3) 0.025(3) -0.002(2) 0.020(3) 0.003(2)
C(4) 0.028(3) 0.028(4) 0.024(3) 0.012(3) 0.015(3) 0.015(3)
C(5) 0.022(3) 0.027(4) 0.024(3) 0.007(2) 0.012(3) 0.002(3)
C(6) 0.021(3) 0.012(3) 0.015(3) 0.004(2) 0.008(2) 0.002(2)
C(7) 0.017(3) 0.037(4) 0.018(3) 0.002(3) 0.009(2) -0.006(3)
C(8) 0.016(3) 0.015(3) 0.021(3) -0.005(2) 0.011(2) -0.007(2)
C(9) 0.019(3) 0.042(4) 0.028(3) -0.006(3) 0.014(3) -0.006(3)
C(10) 0.032(4) 0.035(4) 0.035(4) 0.011(3) 0.022(3) -0.000(3)
C(11) 0.030(3) 0.025(4) 0.028(3) -0.003(3) 0.015(3) -0.000(3)
C(12) 0.024(3) 0.042(4) 0.029(3) -0.005(3) 0.017(3) -0.009(3)
C(13) 0.033(4) 0.036(4) 0.021(3) -0.001(3) 0.010(3) -0.011(3)
C(14) 0.013(3) 0.027(4) 0.018(3) -0.002(2) 0.003(2) -0.003(3)
C(15) 0.023(3) 0.027(4) 0.024(3) 0.003(2) 0.012(3) -0.002(3)
C(16) 0.017(3) 0.028(4) 0.017(3) 0.002(2) 0.004(2) -0.003(3)
C(17) 0.031(4) 0.030(4) 0.028(4) 0.004(3) 0.013(3) 0.001(3)
C(18) 0.030(4) 0.030(4) 0.028(4) 0.002(3) 0.015(3) 0.005(3)
C(19) 0.023(3) 0.017(3) 0.022(3) -0.001(2) 0.014(2) -0.003(2)
C(20) 0.030(3) 0.026(4) 0.024(3) 0.003(3) 0.011(3) 0.005(3)
C(21) 0.025(3) 0.022(4) 0.029(4) 0.003(3) 0.004(3) -0.001(3)
C(22) 0.030(4) 0.040(5) 0.045(5) 0.014(3) 0.010(4) -0.001(4)
C(23) 0.046(4) 0.032(4) 0.035(4) -0.009(3) 0.024(3) -0.006(3)
C(24) 0.029(3) 0.028(4) 0.021(3) -0.001(3) 0.012(3) -0.000(3)
C(25) 0.026(3) 0.031(4) 0.030(4) -0.010(3) 0.016(3) -0.001(3)
C(26) 0.018(3) 0.036(4) 0.011(3) -0.001(3) 0.008(2) 0.002(3)
C(27) 0.024(3) 0.033(4) 0.028(4) -0.006(3) 0.014(3) -0.004(3)

loop_
_atom_type_symbol
_atom_type_description
_atom_type_scat_dispersion_real
_atom_type_scat_dispersion_imag
_atom_type_scat_source
C C 0.003 0.002
;
International Tables for Crystallography
(1992, Vol. C, Tables 4.2.6.8 and 6.1.1.4)
;
H H 0.000 0.000
;
International Tables for Crystallography
(1992, Vol. C, Table 6.1.1.4)
;
F F 0.017 0.010
;
International Tables for Crystallography
(1992, Vol. C, Tables 4.2.6.8 and 6.1.1.4)
;
Mn Mn 0.337 0.728
;
International Tables for Crystallography
(1992, Vol. C, Tables 4.2.6.8 and 6.1.1.4)
;
N N 0.006 0.003
;
International Tables for Crystallography
(1992, Vol. C, Tables 4.2.6.8 and 6.1.1.4)
;
O O 0.011 0.006
;
International Tables for Crystallography
(1992, Vol. C, Tables 4.2.6.8 and 6.1.1.4)
;

loop_
_geom_angle_atom_site_label_1
_geom_angle_atom_site_label_2
_geom_angle_atom_site_label_3
_geom_angle
_geom_angle_publ_flag
_geom_angle_site_symmetry_1
_geom_angle_site_symmetry_3
O(2) Mn(1) O(3) 86.87(17) yes 7_656 .
O(2) Mn(1) O(4) 166.4(2) yes 7_656 .
O(2) Mn(1) O(5) 105.45(17) yes 7_656 .
O(2) Mn(1) O(6) 86.37(15) yes 7_656 .
O(2) Mn(1) N(3) 87.69(16) yes 7_656 .
O(3) Mn(1) O(4) 82.96(19) yes . .
O(3) Mn(1) O(5) 166.75(15) yes . .
O(3) Mn(1) O(6) 105.84(17) yes . .
O(3) Mn(1) N(3) 90.45(18) yes . .
O(4) Mn(1) O(5) 85.57(18) yes . .
O(4) Mn(1) O(6) 87.80(16) yes . .
O(4) Mn(1) N(3) 101.30(16) yes . .
O(5) Mn(1) O(6) 80.25(17) yes . .
O(5) Mn(1) N(3) 85.30(18) yes . .
O(6) Mn(1) N(3) 162.3(2) yes . .
O(1) Mn(2) O(1) 78.32(17) yes . 2_756
O(1) Mn(2) O(7) 160.87(15) yes . .
O(1) Mn(2) O(7) 91.95(16) yes . 2_756
O(1) Mn(2) O(8) 86.23(17) yes . .
O(1) Mn(2) O(8) 108.31(16) yes . 2_756
O(1) Mn(2) O(7) 91.95(16) yes 2_756 .
O(1) Mn(2) O(7) 160.87(15) yes 2_756 2_756
O(1) Mn(2) O(8) 108.31(16) yes 2_756 .
O(1) Mn(2) O(8) 86.23(17) yes 2_756 2_756
O(7) Mn(2) O(7) 101.73(18) yes . 2_756
O(7) Mn(2) O(8) 81.22(18) yes . .
O(7) Mn(2) O(8) 87.16(17) yes . 2_756
O(7) Mn(2) O(8) 87.16(17) yes 2_756 .
O(7) Mn(2) O(8) 81.22(18) yes 2_756 2_756
O(8) Mn(2) O(8) 161.57(19) yes . 2_756
Mn(2) O(1) N(1) 127.8(3) yes . .
Mn(1) O(2) N(2) 122.4(3) yes 7_656 .
Mn(1) O(3) C(14) 128.9(4) yes . .
Mn(1) O(4) C(16) 127.7(4) yes . .
Mn(1) O(5) C(19) 124.6(4) yes . .
Mn(1) O(6) C(21) 125.1(4) yes . .
Mn(2) O(7) C(24) 125.3(4) yes . .
Mn(2) O(8) C(26) 126.7(4) yes . .
O(1) N(1) C(6) 123.8(6) yes . .
O(1) N(1) C(7) 122.5(4) yes . .
C(6) N(1) C(7) 113.4(4) yes . .
O(2) N(2) C(6) 124.8(5) yes . .
O(2) N(2) C(8) 121.4(5) yes . .
C(6) N(2) C(8) 113.4(4) yes . .
Mn(1) N(3) C(2) 119.2(3) yes . .
Mn(1) N(3) C(3) 123.4(4) yes . .
C(2) N(3) C(3) 117.3(5) yes . .
C(2) C(1) C(5) 118.2(6) yes . .
C(2) C(1) C(6) 117.5(5) yes . .
C(5) C(1) C(6) 124.3(5) yes . .
N(3) C(2) C(1) 123.1(5) yes . .
N(3) C(3) C(4) 123.2(7) yes . .
C(3) C(4) C(5) 119.7(6) yes . .
C(1) C(5) C(4) 118.4(5) yes . .
N(1) C(6) N(2) 107.8(6) yes . .
N(1) C(6) C(1) 126.8(5) yes . .
N(2) C(6) C(1) 125.4(4) yes . .
N(1) C(7) C(8) 101.0(4) yes . .
N(1) C(7) C(9) 109.7(5) yes . .
N(1) C(7) C(10) 106.2(5) yes . .
C(8) C(7) C(9) 114.9(5) yes . .
C(8) C(7) C(10) 113.6(5) yes . .
C(9) C(7) C(10) 110.7(5) yes . .
N(2) C(8) C(7) 99.8(5) yes . .
N(2) C(8) C(11) 105.0(5) yes . .
N(2) C(8) C(12) 109.5(4) yes . .
C(7) C(8) C(11) 114.1(4) yes . .
C(7) C(8) C(12) 115.0(5) yes . .
C(11) C(8) C(12) 112.1(5) yes . .
F(1) C(13) F(2) 106.1(6) yes . .
F(1) C(13) F(3) 105.8(6) yes . .
F(1) C(13) C(14) 111.4(5) yes . .
F(2) C(13) F(3) 107.9(5) yes . .
F(2) C(13) C(14) 114.9(6) yes . .
F(3) C(13) C(14) 110.3(6) yes . .
O(3) C(14) C(13) 114.8(6) yes . .
O(3) C(14) C(15) 127.7(7) yes . .
C(13) C(14) C(15) 117.6(6) yes . .
C(14) C(15) C(16) 122.1(6) yes . .
O(4) C(16) C(15) 127.9(6) yes . .
O(4) C(16) C(17) 114.1(6) yes . .
C(15) C(16) C(17) 118.0(6) yes . .
F(4) C(17) F(5) 107.3(5) yes . .
F(4) C(17) F(6) 106.4(6) yes . .
F(4) C(17) C(16) 112.9(6) yes . .
F(5) C(17) F(6) 108.4(6) yes . .
F(5) C(17) C(16) 111.9(6) yes . .
F(6) C(17) C(16) 109.7(5) yes . .
F(7) C(18) F(8) 106.3(6) yes . .
F(7) C(18) F(9) 105.8(5) yes . .
F(7) C(18) C(19) 111.3(6) yes . .
F(8) C(18) F(9) 108.5(6) yes . .
F(8) C(18) C(19) 110.9(6) yes . .
F(9) C(18) C(19) 113.6(6) yes . .
O(5) C(19) C(18) 114.1(5) yes . .
O(5) C(19) C(20) 127.9(7) yes . .
C(18) C(19) C(20) 118.0(6) yes . .
C(19) C(20) C(21) 120.4(6) yes . .
O(6) C(21) C(20) 128.3(5) yes . .
O(6) C(21) C(22) 113.5(6) yes . .
C(20) C(21) C(22) 118.1(6) yes . .
F(10) C(22) F(11) 105.7(6) yes . .
F(10) C(22) F(12) 108.4(6) yes . .
F(10) C(22) C(21) 113.5(6) yes . .
F(11) C(22) F(12) 107.1(6) yes . .
F(11) C(22) C(21) 109.4(6) yes . .
F(12) C(22) C(21) 112.3(6) yes . .
F(13) C(23) F(14) 107.8(7) yes . .
F(13) C(23) F(15) 107.2(6) yes . .
F(13) C(23) C(24) 110.1(5) yes . .
F(14) C(23) F(15) 107.0(5) yes . .
F(14) C(23) C(24) 111.9(6) yes . .
F(15) C(23) C(24) 112.7(7) yes . .
O(7) C(24) C(23) 112.3(7) yes . .
O(7) C(24) C(25) 128.9(6) yes . .
C(23) C(24) C(25) 118.8(6) yes . .
C(24) C(25) C(26) 121.5(6) yes . .
O(8) C(26) C(25) 126.8(7) yes . .
O(8) C(26) C(27) 115.5(6) yes . .
C(25) C(26) C(27) 117.6(6) yes . .
F(16) C(27) F(17) 107.2(5) yes . .
F(16) C(27) F(18) 107.4(6) yes . .
F(16) C(27) C(26) 114.5(6) yes . .
F(17) C(27) F(18) 107.5(6) yes . .
F(17) C(27) C(26) 110.1(6) yes . .
F(18) C(27) C(26) 109.9(5) yes . .
N(3) C(2) H(1) 118.4 no . .
C(1) C(2) H(1) 118.4 no . .
N(3) C(3) H(2) 118.4 no . .
C(4) C(3) H(2) 118.4 no . .
C(3) C(4) H(3) 120.1 no . .
C(5) C(4) H(3) 120.2 no . .
C(1) C(5) H(4) 120.8 no . .
C(4) C(5) H(4) 120.8 no . .
C(7) C(9) H(5) 109.4 no . .
C(7) C(9) H(6) 109.4 no . .
C(7) C(9) H(7) 109.6 no . .
H(5) C(9) H(6) 109.5 no . .
H(5) C(9) H(7) 109.5 no . .
H(6) C(9) H(7) 109.5 no . .
C(7) C(10) H(8) 109.4 no . .
C(7) C(10) H(9) 109.5 no . .
C(7) C(10) H(10) 109.5 no . .
H(8) C(10) H(9) 109.5 no . .
H(8) C(10) H(10) 109.5 no . .
H(9) C(10) H(10) 109.5 no . .
C(8) C(11) H(11) 109.5 no . .
C(8) C(11) H(12) 109.5 no . .
C(8) C(11) H(13) 109.4 no . .
H(11) C(11) H(12) 109.5 no . .
H(11) C(11) H(13) 109.5 no . .
H(12) C(11) H(13) 109.5 no . .
C(8) C(12) H(14) 109.4 no . .
C(8) C(12) H(15) 109.5 no . .
C(8) C(12) H(16) 109.5 no . .
H(14) C(12) H(15) 109.5 no . .
H(14) C(12) H(16) 109.5 no . .
H(15) C(12) H(16) 109.5 no . .
C(14) C(15) H(17) 112.9 no . .
C(16) C(15) H(17) 124.8 no . .
C(19) C(20) H(18) 119.8 no . .
C(21) C(20) H(18) 119.7 no . .
C(24) C(25) H(19) 118.0 no . .
C(26) C(25) H(19) 119.3 no . .

loop_
_geom_bond_atom_site_label_1
_geom_bond_atom_site_label_2
_geom_bond_distance
_geom_bond_publ_flag
_geom_bond_site_symmetry_2
Mn(1) O(2) 2.148(4) yes 7_656
Mn(1) O(3) 2.131(5) yes .
Mn(1) O(4) 2.154(4) yes .
Mn(1) O(5) 2.152(5) yes .
Mn(1) O(6) 2.178(3) yes .
Mn(1) N(3) 2.250(4) yes .
Mn(2) O(1) 2.138(4) yes .
Mn(2) O(1) 2.138(4) yes 2_756
Mn(2) O(7) 2.151(4) yes .
Mn(2) O(7) 2.151(4) yes 2_756
Mn(2) O(8) 2.154(4) yes .
Mn(2) O(8) 2.154(4) yes 2_756
F(1) C(13) 1.328(8) yes .
F(2) C(13) 1.326(9) yes .
F(3) C(13) 1.325(7) yes .
F(4) C(17) 1.340(9) yes .
F(5) C(17) 1.312(9) yes .
F(6) C(17) 1.315(7) yes .
F(7) C(18) 1.318(7) yes .
F(8) C(18) 1.301(10) yes .
F(9) C(18) 1.306(8) yes .
F(10) C(22) 1.342(10) yes .
F(11) C(22) 1.349(8) yes .
F(12) C(22) 1.316(11) yes .
F(13) C(23) 1.332(8) yes .
F(14) C(23) 1.329(10) yes .
F(15) C(23) 1.338(9) yes .
F(16) C(27) 1.323(8) yes .
F(17) C(27) 1.328(8) yes .
F(18) C(27) 1.321(7) yes .
O(1) N(1) 1.295(6) yes .
O(2) N(2) 1.306(5) yes .
O(3) C(14) 1.245(8) yes .
O(4) C(16) 1.244(9) yes .
O(5) C(19) 1.259(7) yes .
O(6) C(21) 1.257(9) yes .
O(7) C(24) 1.273(8) yes .
O(8) C(26) 1.247(8) yes .
N(1) C(6) 1.344(7) yes .
N(1) C(7) 1.499(10) yes .
N(2) C(6) 1.346(8) yes .
N(2) C(8) 1.507(9) yes .
N(3) C(2) 1.332(9) yes .
N(3) C(3) 1.337(8) yes .
C(1) C(2) 1.406(7) yes .
C(1) C(5) 1.389(9) yes .
C(1) C(6) 1.455(10) yes .
C(3) C(4) 1.381(8) yes .
C(4) C(5) 1.369(11) yes .
C(7) C(8) 1.572(7) yes .
C(7) C(9) 1.523(9) yes .
C(7) C(10) 1.525(10) yes .
C(8) C(11) 1.532(9) yes .
C(8) C(12) 1.530(10) yes .
C(13) C(14) 1.526(11) yes .
C(14) C(15) 1.402(10) yes .
C(15) C(16) 1.398(11) yes .
C(16) C(17) 1.540(10) yes .
C(18) C(19) 1.538(11) yes .
C(19) C(20) 1.388(8) yes .
C(20) C(21) 1.402(11) yes .
C(21) C(22) 1.531(9) yes .
C(23) C(24) 1.545(11) yes .
C(24) C(25) 1.372(11) yes .
C(25) C(26) 1.408(10) yes .
C(26) C(27) 1.537(11) yes .
C(2) H(1) 0.950 no .
C(3) H(2) 0.950 no .
C(4) H(3) 0.950 no .
C(5) H(4) 0.950 no .
C(9) H(5) 0.950 no .
C(9) H(6) 0.950 no .
C(9) H(7) 0.950 no .
C(10) H(8) 0.950 no .
C(10) H(9) 0.950 no .
C(10) H(10) 0.950 no .
C(11) H(11) 0.950 no .
C(11) H(12) 0.950 no .
C(11) H(13) 0.950 no .
C(12) H(14) 0.950 no .
C(12) H(15) 0.950 no .
C(12) H(16) 0.950 no .
C(15) H(17) 1.155 no .
C(20) H(18) 0.950 no .
C(25) H(19) 1.094 no .

loop_
_geom_contact_atom_site_label_1
_geom_contact_atom_site_label_2
_geom_contact_distance
_geom_contact_site_symmetry_2
F(1) F(10) 3.462(6) 3_666
F(1) F(11) 3.352(6) 3_666
F(1) F(12) 2.964(5) 3_666
F(1) F(13) 3.573(6) 6_646
F(1) C(22) 3.498(8) 3_666
F(2) F(10) 3.548(8) 4_565
F(2) F(11) 3.371(6) 3_666
F(2) C(4) 3.402(8) 6_656
F(2) C(5) 3.591(8) 6_656
F(2) C(20) 3.424(8) 4_565
F(3) F(9) 2.974(5) 4_565
F(4) F(9) 3.045(7) 7_666
F(5) F(9) 3.037(6) 7_666
F(6) F(9) 3.286(6) 7_666
F(6) F(15) 3.281(6) 8_464
F(8) F(16) 3.424(9) 3_766
F(8) F(17) 3.518(9) 3_766
F(8) F(18) 3.026(9) 3_766
F(8) C(27) 3.563(11) 3_766
F(9) F(3) 2.974(5) 4_564
F(9) F(4) 3.045(7) 7_666
F(9) F(5) 3.037(6) 7_666
F(9) F(6) 3.286(6) 7_666
F(9) C(17) 3.353(8) 7_666
F(10) F(1) 3.462(6) 3_666
F(10) F(2) 3.548(8) 4_564
F(10) F(13) 3.137(6) 8_464
F(10) F(15) 3.026(6) 8_464
F(11) F(1) 3.352(6) 3_666
F(11) F(2) 3.371(6) 3_666
F(11) F(11) 3.524(6) 2_655
F(12) F(1) 2.964(5) 3_666
F(12) C(12) 3.291(9) 5_455
F(13) F(1) 3.573(6) 6_656
F(13) F(10) 3.137(6) 8_565
F(13) C(12) 3.362(10) 4_565
F(14) C(11) 3.595(9) 4_565
F(15) F(6) 3.281(6) 8_565
F(15) F(10) 3.026(6) 8_565
F(16) F(8) 3.424(9) 3_766
F(17) F(8) 3.518(9) 3_766
F(18) F(8) 3.026(9) 3_766
F(18) C(11) 3.524(7) 3_766
C(4) F(2) 3.402(8) 6_646
C(5) F(2) 3.591(8) 6_646
C(11) F(14) 3.595(9) 4_564
C(11) F(18) 3.524(7) 3_766
C(12) F(12) 3.291(9) 5_545
C(12) F(13) 3.362(10) 4_564
C(17) F(9) 3.353(8) 7_666
C(20) F(2) 3.424(8) 4_564
C(22) F(1) 3.498(8) 3_666
C(27) F(8) 3.563(11) 3_766
F(2) H(3) 2.822 6_656
F(2) H(4) 3.199 6_656
F(2) H(8) 3.344 5_455
F(2) H(18) 2.995 4_565
F(3) H(18) 2.906 4_565
F(4) H(2) 3.446 6_656
F(4) H(3) 2.937 6_656
F(4) H(5) 3.272 5_455
F(4) H(7) 3.567 5_455
F(4) H(8) 3.480 5_455
F(6) H(7) 3.266 5_455
F(6) H(10) 3.224 5_455
F(12) H(10) 3.259 5_455
F(12) H(15) 2.844 5_455
F(12) H(16) 2.932 5_455
F(13) H(11) 3.483 4_565
F(13) H(14) 3.408 4_565
F(13) H(16) 2.532 4_565
F(14) H(7) 2.867 4_565
F(14) H(11) 2.699 4_565
F(14) H(16) 2.936 4_565
F(15) H(18) 3.573 8_565
F(18) H(11) 3.389 3_766
F(18) H(13) 2.805 3_766
C(4) H(17) 3.022 6_646
C(10) H(17) 3.255 5_545
C(11) H(11) 3.306 3_766
C(13) H(18) 3.495 4_565
C(15) H(3) 3.188 6_656
C(15) H(8) 3.114 5_455
C(15) H(10) 3.458 5_455
C(23) H(16) 3.222 4_565
H(2) F(4) 3.446 6_646
H(3) F(2) 2.822 6_646
H(3) F(4) 2.937 6_646
H(3) C(15) 3.188 6_646
H(3) H(17) 2.081 6_646
H(4) F(2) 3.199 6_646
H(5) F(4) 3.272 5_545
H(6) H(11) 3.035 3_766
H(6) H(13) 3.545 3_766
H(7) F(4) 3.567 5_545
H(7) F(6) 3.266 5_545
H(7) F(14) 2.867 4_564
H(7) H(11) 3.512 3_766
H(8) F(2) 3.344 5_545
H(8) F(4) 3.480 5_545
H(8) C(15) 3.114 5_545
H(8) H(17) 2.459 5_545
H(10) F(6) 3.224 5_545
H(10) F(12) 3.259 5_545
H(10) C(15) 3.458 5_545
H(10) H(17) 3.287 5_545
H(11) F(13) 3.483 4_564
H(11) F(14) 2.699 4_564
H(11) F(18) 3.389 3_766
H(11) C(11) 3.306 3_766
H(11) H(6) 3.035 3_766
H(11) H(7) 3.512 3_766
H(11) H(11) 2.812 3_766
H(11) H(12) 2.941 3_766
H(12) H(11) 2.941 3_766
H(13) F(18) 2.805 3_766
H(13) H(6) 3.545 3_766
H(14) F(13) 3.408 4_564
H(15) F(12) 2.844 5_545
H(16) F(12) 2.932 5_545
H(16) F(13) 2.532 4_564
H(16) F(14) 2.936 4_564
H(16) C(23) 3.222 4_564
H(17) C(4) 3.022 6_656
H(17) C(10) 3.255 5_455
H(17) H(3) 2.081 6_656
H(17) H(8) 2.459 5_455
H(17) H(10) 3.287 5_455
H(18) F(2) 2.995 4_564
H(18) F(3) 2.906 4_564
H(18) F(15) 3.573 8_464
H(18) C(13) 3.495 4_564

loop_
_geom_torsion_atom_site_label_1
_geom_torsion_atom_site_label_2
_geom_torsion_atom_site_label_3
_geom_torsion_atom_site_label_4
_geom_torsion
_geom_torsion_site_symmetry_1
_geom_torsion_site_symmetry_3
_geom_torsion_site_symmetry_4
O(2) Mn(1) O(3) C(14) -157.1(4) 7_656 . .
O(3) Mn(1) O(2) N(2) 102.2(4) . 7_656 7_656
O(2) Mn(1) O(4) C(16) 24.5(9) 7_656 . .
O(4) Mn(1) O(2) N(2) 60.8(9) . 7_656 7_656
O(2) Mn(1) O(5) C(19) 120.6(4) 7_656 . .
O(5) Mn(1) O(2) N(2) -82.7(4) . 7_656 7_656
O(2) Mn(1) O(6) C(21) -138.4(5) 7_656 . .
O(6) Mn(1) O(2) N(2) -3.9(4) . 7_656 7_656
O(2) Mn(1) N(3) C(2) 110.5(4) 7_656 . .
O(2) Mn(1) N(3) C(3) -68.1(4) 7_656 . .
N(3) Mn(1) O(2) N(2) -167.2(5) . 7_656 7_656
O(3) Mn(1) O(4) C(16) -17.2(4) . . .
O(4) Mn(1) O(3) C(14) 13.9(4) . . .
O(3) Mn(1) O(5) C(19) -81.4(7) . . .
O(5) Mn(1) O(3) C(14) 44.1(9) . . .
O(3) Mn(1) O(6) C(21) 135.9(5) . . .
O(6) Mn(1) O(3) C(14) -71.8(4) . . .
O(3) Mn(1) N(3) C(2) -162.7(4) . . .
O(3) Mn(1) N(3) C(3) 18.8(4) . . .
N(3) Mn(1) O(3) C(14) 115.2(4) . . .
O(4) Mn(1) O(5) C(19) -51.4(4) . . .
O(5) Mn(1) O(4) C(16) 169.4(4) . . .
O(4) Mn(1) O(6) C(21) 53.8(5) . . .
O(6) Mn(1) O(4) C(16) 89.1(4) . . .
O(4) Mn(1) N(3) C(2) -79.8(4) . . .
O(4) Mn(1) N(3) C(3) 101.7(4) . . .
N(3) Mn(1) O(4) C(16) -106.3(4) . . .
O(5) Mn(1) O(6) C(21) -32.1(5) . . .
O(6) Mn(1) O(5) C(19) 37.1(4) . . .
O(5) Mn(1) N(3) C(2) 4.8(4) . . .
O(5) Mn(1) N(3) C(3) -173.8(4) . . .
N(3) Mn(1) O(5) C(19) -153.1(4) . . .
O(6) Mn(1) N(3) C(2) 40.0(8) . . .
O(6) Mn(1) N(3) C(3) -138.5(6) . . .
N(3) Mn(1) O(6) C(21) -67.8(8) . . .
O(1) Mn(2) O(1) N(1) 151.6(5) . 2_756 2_756
O(1) Mn(2) O(1) N(1) 151.6(5) 2_756 . .
O(1) Mn(2) O(7) C(24) 78.5(7) . . .
O(7) Mn(2) O(1) N(1) -147.8(5) . . .
O(1) Mn(2) O(7) C(24) 137.1(4) . 2_756 2_756
O(7) Mn(2) O(1) N(1) -11.8(5) 2_756 . .
O(1) Mn(2) O(8) C(26) 163.3(4) . . .
O(8) Mn(2) O(1) N(1) -98.9(5) . . .
O(1) Mn(2) O(8) C(26) -120.4(4) . 2_756 2_756
O(8) Mn(2) O(1) N(1) 69.6(5) 2_756 . .
O(1) Mn(2) O(7) C(24) 137.1(4) 2_756 . .
O(7) Mn(2) O(1) N(1) -11.8(5) . 2_756 2_756
O(1) Mn(2) O(7) C(24) 78.5(7) 2_756 2_756 2_756
O(7) Mn(2) O(1) N(1) -147.8(5) 2_756 2_756 2_756
O(1) Mn(2) O(8) C(26) -120.4(4) 2_756 . .
O(8) Mn(2) O(1) N(1) 69.6(5) . 2_756 2_756
O(1) Mn(2) O(8) C(26) 163.3(4) 2_756 2_756 2_756
O(8) Mn(2) O(1) N(1) -98.9(5) 2_756 2_756 2_756
O(7) Mn(2) O(7) C(24) -56.3(5) . 2_756 2_756
O(7) Mn(2) O(7) C(24) -56.3(5) 2_756 . .
O(7) Mn(2) O(8) C(26) -31.2(4) . . .
O(8) Mn(2) O(7) C(24) 28.9(4) . . .
O(7) Mn(2) O(8) C(26) 71.1(4) . 2_756 2_756
O(8) Mn(2) O(7) C(24) -136.8(4) 2_756 . .
O(7) Mn(2) O(8) C(26) 71.1(4) 2_756 . .
O(8) Mn(2) O(7) C(24) -136.8(4) . 2_756 2_756
O(7) Mn(2) O(8) C(26) -31.2(4) 2_756 2_756 2_756
O(8) Mn(2) O(7) C(24) 28.9(4) 2_756 2_756 2_756
O(8) Mn(2) O(8) C(26) 20.3(7) . 2_756 2_756
O(8) Mn(2) O(8) C(26) 20.3(7) 2_756 . .
Mn(2) O(1) N(1) C(6) -77.7(7) . . .
Mn(2) O(1) N(1) C(7) 109.1(5) . . .
Mn(1) O(2) N(2) C(6) -78.1(6) 7_656 . .
Mn(1) O(2) N(2) C(8) 109.0(5) 7_656 . .
Mn(1) O(3) C(14) C(13) 173.9(3) . . .
Mn(1) O(3) C(14) C(15) -6.2(7) . . .
Mn(1) O(4) C(16) C(15) 13.4(8) . . .
Mn(1) O(4) C(16) C(17) -165.1(3) . . .
Mn(1) O(5) C(19) C(18) 152.7(4) . . .
Mn(1) O(5) C(19) C(20) -29.1(8) . . .
Mn(1) O(6) C(21) C(20) 18.1(10) . . .
Mn(1) O(6) C(21) C(22) -164.1(4) . . .
Mn(2) O(7) C(24) C(23) 156.9(4) . . .
Mn(2) O(7) C(24) C(25) -21.4(8) . . .
Mn(2) O(8) C(26) C(25) 25.0(8) . . .
Mn(2) O(8) C(26) C(27) -153.4(4) . . .
O(1) N(1) C(6) N(2) -179.0(5) . . .
O(1) N(1) C(6) C(1) 1.5(9) . . .
O(1) N(1) C(7) C(8) -169.2(5) . . .
O(1) N(1) C(7) C(9) -47.6(7) . . .
O(1) N(1) C(7) C(10) 72.0(6) . . .
C(6) N(1) C(7) C(8) 16.9(6) . . .
C(6) N(1) C(7) C(9) 138.6(5) . . .
C(6) N(1) C(7) C(10) -101.8(5) . . .
C(7) N(1) C(6) N(2) -5.3(7) . . .
C(7) N(1) C(6) C(1) 175.3(5) . . .
O(2) N(2) C(6) N(1) 176.5(5) . . .
O(2) N(2) C(6) C(1) -4.1(9) . . .
O(2) N(2) C(8) C(7) -166.6(5) . . .
O(2) N(2) C(8) C(11) 75.0(6) . . .
O(2) N(2) C(8) C(12) -45.6(6) . . .
C(6) N(2) C(8) C(7) 19.7(6) . . .
C(6) N(2) C(8) C(11) -98.7(5) . . .
C(6) N(2) C(8) C(12) 140.7(5) . . .
C(8) N(2) C(6) N(1) -10.1(6) . . .
C(8) N(2) C(6) C(1) 169.3(5) . . .
Mn(1) N(3) C(2) C(1) -178.3(4) . . .
Mn(1) N(3) C(3) C(4) 179.0(4) . . .
C(2) N(3) C(3) C(4) 0.4(7) . . .
C(3) N(3) C(2) C(1) 0.3(7) . . .
C(2) C(1) C(5) C(4) 0.6(8) . . .
C(5) C(1) C(2) N(3) -0.8(8) . . .
C(2) C(1) C(6) N(1) 141.9(6) . . .
C(2) C(1) C(6) N(2) -37.5(8) . . .
C(6) C(1) C(2) N(3) 179.2(5) . . .
C(5) C(1) C(6) N(1) -38.0(9) . . .
C(5) C(1) C(6) N(2) 142.6(6) . . .
C(6) C(1) C(5) C(4) -179.5(5) . . .
N(3) C(3) C(4) C(5) -0.6(9) . . .
C(3) C(4) C(5) C(1) 0.1(8) . . .
N(1) C(7) C(8) N(2) -19.9(5) . . .
N(1) C(7) C(8) C(11) 91.5(6) . . .
N(1) C(7) C(8) C(12) -136.9(5) . . .
C(9) C(7) C(8) N(2) -137.8(6) . . .
C(9) C(7) C(8) C(11) -26.4(9) . . .
C(9) C(7) C(8) C(12) 105.2(7) . . .
C(10) C(7) C(8) N(2) 93.4(6) . . .
C(10) C(7) C(8) C(11) -155.2(6) . . .
C(10) C(7) C(8) C(12) -23.6(8) . . .
F(1) C(13) C(14) O(3) -54.0(7) . . .
F(1) C(13) C(14) C(15) 126.1(5) . . .
F(2) C(13) C(14) O(3) -174.7(4) . . .
F(2) C(13) C(14) C(15) 5.4(7) . . .
F(3) C(13) C(14) O(3) 63.1(6) . . .
F(3) C(13) C(14) C(15) -116.8(6) . . .
O(3) C(14) C(15) C(16) -6.0(8) . . .
C(13) C(14) C(15) C(16) 173.9(5) . . .
C(14) C(15) C(16) O(4) 1.9(9) . . .
C(14) C(15) C(16) C(17) -179.6(4) . . .
O(4) C(16) C(17) F(4) -165.1(5) . . .
O(4) C(16) C(17) F(5) -43.9(7) . . .
O(4) C(16) C(17) F(6) 76.5(7) . . .
C(15) C(16) C(17) F(4) 16.3(7) . . .
C(15) C(16) C(17) F(5) 137.4(5) . . .
C(15) C(16) C(17) F(6) -102.1(7) . . .
F(7) C(18) C(19) O(5) -41.9(8) . . .
F(7) C(18) C(19) C(20) 139.8(6) . . .
F(8) C(18) C(19) O(5) 76.2(6) . . .
F(8) C(18) C(19) C(20) -102.2(7) . . .
F(9) C(18) C(19) O(5) -161.2(5) . . .
F(9) C(18) C(19) C(20) 20.4(8) . . .
O(5) C(19) C(20) C(21) -1.9(11) . . .
C(18) C(19) C(20) C(21) 176.2(6) . . .
C(19) C(20) C(21) O(6) 7.8(11) . . .
C(19) C(20) C(21) C(22) -169.9(6) . . .
O(6) C(21) C(22) F(10) 170.6(6) . . .
O(6) C(21) C(22) F(11) -71.5(9) . . .
O(6) C(21) C(22) F(12) 47.2(8) . . .
C(20) C(21) C(22) F(10) -11.4(10) . . .
C(20) C(21) C(22) F(11) 106.5(8) . . .
C(20) C(21) C(22) F(12) -134.7(7) . . .
F(13) C(23) C(24) O(7) -68.2(8) . . .
F(13) C(23) C(24) C(25) 110.3(7) . . .
F(14) C(23) C(24) O(7) 51.6(7) . . .
F(14) C(23) C(24) C(25) -129.9(6) . . .
F(15) C(23) C(24) O(7) 172.2(5) . . .
F(15) C(23) C(24) C(25) -9.3(8) . . .
O(7) C(24) C(25) C(26) 0.4(9) . . .
C(23) C(24) C(25) C(26) -177.8(5) . . .
C(24) C(25) C(26) O(8) -2.1(9) . . .
C(24) C(25) C(26) C(27) 176.3(5) . . .
O(8) C(26) C(27) F(16) -176.3(4) . . .
O(8) C(26) C(27) F(17) -55.5(6) . . .
O(8) C(26) C(27) F(18) 62.8(7) . . .
C(25) C(26) C(27) F(16) 5.2(7) . . .
C(25) C(26) C(27) F(17) 125.9(6) . . .
C(25) C(26) C(27) F(18) -115.8(6) . . .
